data_4029971
loop_
_publ_author_name
'Wan, Jie-Ping'
'Zhou, Youyi'
'Cao, Shuo'

_publ_section_title
;
 Domino reactions involving the branched C-N and c&#x2550;c cleavage of
 enaminones toward pyridines synthesis.
;
_journal_issue 20
_journal_name_full 'The Journal of organic chemistry'
_journal_page_first 9872
_journal_page_last 9877
_journal_paper_doi 10.1021/jo5018266
_journal_volume 79
_journal_year 2014
_chemical_formula_moiety 'C21 H17 N O2'
_chemical_formula_sum 'C21 H17 N O2'
_chemical_formula_weight 315.36
_chemical_name_systematic
; 
 ? 
;
_space_group_IT_number 15
_symmetry_cell_setting monoclinic
_symmetry_space_group_name_Hall '-C 2yc'
_symmetry_space_group_name_H-M 'C 1 2/c 1'
_atom_sites_solution_hydrogens geom
_atom_sites_solution_primary direct
_atom_sites_solution_secondary difmap
_audit_creation_method SHELXL-97
_cell_angle_alpha 90.00
_cell_angle_beta 91.27(3)
_cell_angle_gamma 90.00
_cell_formula_units_Z 4
_cell_length_a 19.928(4)
_cell_length_b 6.3285(13)
_cell_length_c 13.209(3)
_cell_measurement_reflns_used 5420
_cell_measurement_temperature 295(2)
_cell_measurement_theta_max 27.5
_cell_measurement_theta_min 3.1
_cell_volume 1665.4(6)
_computing_cell_refinement RAPID-AUTO
_computing_data_collection 'RAPID-AUTO (Rigaku, 1998)'
_computing_data_reduction 'CrystalStructure (Rigaku/MSC, 2004)'
_computing_molecular_graphics SHELXL-97
_computing_publication_material SHELXL-97
_computing_structure_refinement 'SHELXL-97 (Sheldrick, 1997)'
_computing_structure_solution 'SHELXS-97 (Sheldrick, 1990)'
_diffrn_ambient_temperature 295(2)
_diffrn_measured_fraction_theta_full 0.998
_diffrn_measured_fraction_theta_max 0.998
_diffrn_measurement_device_type 'Rigaku R-AXIS RAPID'
_diffrn_measurement_method '\w scans'
_diffrn_radiation_monochromator graphite
_diffrn_radiation_source 'fine-focus sealed tube'
_diffrn_radiation_type MoK\a
_diffrn_radiation_wavelength 0.71073
_diffrn_reflns_av_R_equivalents 0.0303
_diffrn_reflns_av_sigmaI/netI 0.0241
_diffrn_reflns_limit_h_max 25
_diffrn_reflns_limit_h_min -25
_diffrn_reflns_limit_k_max 6
_diffrn_reflns_limit_k_min -8
_diffrn_reflns_limit_l_max 17
_diffrn_reflns_limit_l_min -17
_diffrn_reflns_number 7780
_diffrn_reflns_theta_full 27.47
_diffrn_reflns_theta_max 27.47
_diffrn_reflns_theta_min 3.09
_diffrn_standards_decay_% 0
_diffrn_standards_number image
_exptl_absorpt_coefficient_mu 0.081
_exptl_absorpt_correction_T_max 0.823
_exptl_absorpt_correction_T_min 0.712
_exptl_absorpt_correction_type multi-scan
_exptl_absorpt_process_details 'ABSCOR (Rigaku, 1995)'
_exptl_crystal_colour yellow
_exptl_crystal_density_diffrn 1.258
_exptl_crystal_density_method 'not measured'
_exptl_crystal_description block
_exptl_crystal_F_000 664
_exptl_crystal_size_max 0.45
_exptl_crystal_size_mid 0.42
_exptl_crystal_size_min 0.35
_refine_diff_density_max 0.178
_refine_diff_density_min -0.139
_refine_diff_density_rms 0.034
_refine_ls_extinction_coef 0.0085(10)
_refine_ls_extinction_expression Fc^*^=kFc[1+0.001xFc^2^\l^3^/sin(2\q)]^-1/4^
_refine_ls_extinction_method SHELXL
_refine_ls_goodness_of_fit_ref 1.134
_refine_ls_hydrogen_treatment mixed
_refine_ls_matrix_type full
_refine_ls_number_parameters 136
_refine_ls_number_reflns 1903
_refine_ls_number_restraints 0
_refine_ls_restrained_S_all 1.134
_refine_ls_R_factor_all 0.0592
_refine_ls_R_factor_gt 0.0372
_refine_ls_shift/su_max 0.000
_refine_ls_shift/su_mean 0.000
_refine_ls_structure_factor_coef Fsqd
_refine_ls_weighting_details 'calc w=1/[\s^2^(Fo^2^)+(0.0365P)^2^+0.5610P] where P=(Fo^2^+2Fc^2^)/3'
_refine_ls_weighting_scheme calc
_refine_ls_wR_factor_gt 0.0904
_refine_ls_wR_factor_ref 0.1080
_reflns_number_gt 1357
_reflns_number_total 1903
_reflns_threshold_expression >2\s(I)
_cod_data_source_file jo5018266_si_002.cif
_cod_data_source_block shx97
_cod_depositor_comments 'Adding full bibliography for 4029971.cif.'
_cod_original_cell_volume 1665.5(6)
_cod_original_sg_symbol_H-M 'C 2/c'
_cod_database_code 4029971

loop_
_symmetry_equiv_pos_as_xyz
'x, y, z'
'-x, y, -z+1/2'
'x+1/2, y+1/2, z'
'-x+1/2, y+1/2, -z+1/2'
'-x, -y, -z'
'x, -y, z-1/2'
'-x+1/2, -y+1/2, -z'
'x+1/2, -y+1/2, z-1/2'

loop_
_atom_site_label
_atom_site_type_symbol
_atom_site_fract_x
_atom_site_fract_y
_atom_site_fract_z
_atom_site_U_iso_or_equiv
_atom_site_adp_type
_atom_site_occupancy
_atom_site_symmetry_multiplicity
_atom_site_calc_flag
_atom_site_refinement_flags
O1 O 0.17385(5) -0.1392(2) 0.74400(12) 0.0895(5) Uani 1 1 d .
N1 N 0.0000 -0.4928(2) 0.7500 0.0548(4) Uani 1 2 d S
C1 C 0.15110(14) 0.6455(4) 0.43120(17) 0.0919(7) Uani 1 1 d .
H1A H 0.1071(14) 0.679(4) 0.400(2) 0.138 Uiso 1 1 d .
H1B H 0.1808(13) 0.607(4) 0.382(2) 0.138 Uiso 1 1 d .
H1C H 0.1687(13) 0.768(4) 0.464(2) 0.138 Uiso 1 1 d .
C2 C 0.14326(8) 0.4609(2) 0.50249(11) 0.0610(4) Uani 1 1 d .
C3 C 0.19359(8) 0.4075(3) 0.57152(13) 0.0643(4) Uani 1 1 d .
H3 H 0.2348(8) 0.493(3) 0.5757(12) 0.077 Uiso 1 1 d .
C4 C 0.18699(7) 0.2398(2) 0.63726(12) 0.0553(4) Uani 1 1 d .
H4 H 0.2232(8) 0.200(2) 0.6874(12) 0.066 Uiso 1 1 d .
C5 C 0.12803(6) 0.1207(2) 0.63598(10) 0.0444(3) Uani 1 1 d .
C6 C 0.07726(7) 0.1736(2) 0.56716(10) 0.0488(3) Uani 1 1 d .
H6 H 0.0363(8) 0.088(2) 0.5645(11) 0.059 Uiso 1 1 d .
C7 C 0.08493(8) 0.3410(2) 0.50068(11) 0.0571(4) Uani 1 1 d .
H7 H 0.0485(8) 0.377(2) 0.4511(13) 0.069 Uiso 1 1 d .
C8 C 0.12386(6) -0.0625(2) 0.70509(11) 0.0510(4) Uani 1 1 d .
C9 C 0.05755(6) -0.16220(19) 0.72666(9) 0.0422(3) Uani 1 1 d .
C10 C 0.05485(7) -0.3819(2) 0.72871(10) 0.0492(3) Uani 1 1 d .
H10 H 0.0956(8) -0.462(2) 0.7154(11) 0.059 Uiso 1 1 d .
C11 C 0.0000 -0.0496(3) 0.7500 0.0416(4) Uani 1 2 d S
H11 H 0.0000 0.105(3) 0.7500 0.050 Uiso 1 2 d S

loop_
_atom_site_aniso_label
_atom_site_aniso_U_11
_atom_site_aniso_U_22
_atom_site_aniso_U_33
_atom_site_aniso_U_23
_atom_site_aniso_U_13
_atom_site_aniso_U_12
O1 0.0483(6) 0.0826(9) 0.1364(12) 0.0289(8) -0.0237(7) 0.0071(6)
N1 0.0717(11) 0.0365(8) 0.0567(10) 0.000 0.0131(8) 0.000
C1 0.1207(18) 0.0813(14) 0.0744(13) 0.0093(10) 0.0186(12) -0.0358(14)
C2 0.0709(10) 0.0598(9) 0.0530(8) -0.0052(7) 0.0171(7) -0.0165(8)
C3 0.0515(8) 0.0684(10) 0.0736(10) -0.0119(8) 0.0154(8) -0.0224(8)
C4 0.0369(7) 0.0623(9) 0.0669(9) -0.0107(7) 0.0037(6) -0.0054(6)
C5 0.0357(6) 0.0463(7) 0.0513(7) -0.0099(6) 0.0033(5) -0.0020(5)
C6 0.0441(7) 0.0543(8) 0.0480(7) -0.0048(6) -0.0005(6) -0.0111(6)
C7 0.0617(9) 0.0638(9) 0.0459(8) 0.0011(7) 0.0004(6) -0.0103(7)
C8 0.0398(7) 0.0497(8) 0.0632(8) -0.0039(6) -0.0056(6) 0.0044(6)
C9 0.0449(7) 0.0387(6) 0.0430(7) -0.0005(5) -0.0032(5) 0.0015(5)
C10 0.0591(8) 0.0405(7) 0.0482(7) 0.0001(5) 0.0055(6) 0.0078(6)
C11 0.0432(9) 0.0339(9) 0.0475(10) 0.000 -0.0044(7) 0.000

loop_
_atom_type_symbol
_atom_type_description
_atom_type_scat_dispersion_real
_atom_type_scat_dispersion_imag
_atom_type_scat_source
C C 0.0033 0.0016 'International Tables Vol C Tables 4.2.6.8 and 6.1.1.4'
H H 0.0000 0.0000 'International Tables Vol C Tables 4.2.6.8 and 6.1.1.4'
N N 0.0061 0.0033 'International Tables Vol C Tables 4.2.6.8 and 6.1.1.4'
O O 0.0106 0.0060 'International Tables Vol C Tables 4.2.6.8 and 6.1.1.4'

loop_
_geom_angle_atom_site_label_1
_geom_angle_atom_site_label_2
_geom_angle_atom_site_label_3
_geom_angle
_geom_angle_site_symmetry_1
_geom_angle_site_symmetry_3
C10 N1 C10 116.51(16) . 2_556
C2 C1 H1A 109.1(16) . .
C2 C1 H1B 108.5(17) . .
H1A C1 H1B 110(2) . .
C2 C1 H1C 112.7(16) . .
H1A C1 H1C 109(2) . .
H1B C1 H1C 108(2) . .
C3 C2 C7 118.21(15) . .
C3 C2 C1 121.11(16) . .
C7 C2 C1 120.68(18) . .
C4 C3 C2 121.71(14) . .
C4 C3 H3 118.5(10) . .
C2 C3 H3 119.8(10) . .
C3 C4 C5 119.99(15) . .
C3 C4 H4 122.3(9) . .
C5 C4 H4 117.7(9) . .
C6 C5 C4 118.66(13) . .
C6 C5 C8 122.94(11) . .
C4 C5 C8 118.34(13) . .
C5 C6 C7 120.71(13) . .
C5 C6 H6 119.1(9) . .
C7 C6 H6 120.2(9) . .
C6 C7 C2 120.72(15) . .
C6 C7 H7 120.2(9) . .
C2 C7 H7 119.1(9) . .
O1 C8 C5 121.25(13) . .
O1 C8 C9 118.09(13) . .
C5 C8 C9 120.64(11) . .
C11 C9 C10 118.36(12) . .
C11 C9 C8 124.19(12) . .
C10 C9 C8 117.35(12) . .
N1 C10 C9 124.20(13) . .
N1 C10 H10 117.1(9) . .
C9 C10 H10 118.7(9) . .
C9 C11 C9 118.36(16) 2_556 .
C9 C11 H11 120.82(8) 2_556 .
C9 C11 H11 120.82(8) . .

loop_
_geom_bond_atom_site_label_1
_geom_bond_atom_site_label_2
_geom_bond_distance
_geom_bond_site_symmetry_2
O1 C8 1.2122(16) .
N1 C10 1.3342(16) .
N1 C10 1.3342(16) 2_556
C1 C2 1.511(3) .
C1 H1A 0.98(3) .
C1 H1B 0.92(3) .
C1 H1C 0.95(3) .
C2 C3 1.382(2) .
C2 C7 1.388(2) .
C3 C4 1.379(2) .
C3 H3 0.983(17) .
C4 C5 1.3958(18) .
C4 H4 1.001(17) .
C5 C6 1.3862(19) .
C5 C8 1.479(2) .
C6 C7 1.387(2) .
C6 H6 0.978(15) .
C7 H7 0.993(16) .
C8 C9 1.4973(18) .
C9 C11 1.3906(15) .
C9 C10 1.3916(18) .
C10 H10 0.976(15) .
C11 C9 1.3906(15) 2_556
C11 H11 0.98(2) .
